data_4003879
loop_
_publ_author_name
'Chen, Bin'
'Huang, You-Ren'
'Song, Kai-Yue'
'Lin, Xiang-Ling'
'Li, Hao-Hong'
'Chen, Zhi-Rong'

_publ_section_title
;
 Molecular Nonvolatile Memory Based on [\a-GeW12O40]4--/Metalloviologen
 Hybrids Can Work at High Temperature Monitored by Chromism
;
_journal_issue 6
_journal_name_full 'Chemistry of Materials'
_journal_page_first 2178
_journal_page_last 2186
_journal_paper_doi 10.1021/acs.chemmater.1c00090
_journal_volume 33
_journal_year 2021
_chemical_formula_moiety 'C40 H44 Co2 N8 O14, Ge O40 W12, 3(O), H2 O'
_chemical_formula_sum 'C40 H46 Co2 Ge N8 O58 W12'
_chemical_formula_weight 3963.50
_space_group_crystal_system triclinic
_space_group_IT_number 1
_space_group_name_Hall 'P 1'
_space_group_name_H-M_alt 'P 1'
_atom_sites_solution_hydrogens mixed
_atom_sites_solution_primary iterative
_audit_creation_date 2020-12-08
_audit_creation_method
;
Olex2 1.2
(compiled 2018.05.29 svn.r3508 for OlexSys, GUI svn.r5506)
;
_cell_angle_alpha 91.8600(10)
_cell_angle_beta 96.8860(10)
_cell_angle_gamma 97.3670(10)
_cell_formula_units_Z 1
_cell_length_a 11.8864(7)
_cell_length_b 11.9974(7)
_cell_length_c 13.1689(8)
_cell_measurement_reflns_used 8934
_cell_measurement_temperature 175
_cell_measurement_theta_max 25.03
_cell_measurement_theta_min 2.60
_cell_volume 1846.84(19)
_computing_cell_refinement 'SAINT V8.40A (?, 2016)'
_computing_data_reduction 'SAINT V8.40A (?, 2016)'
_computing_molecular_graphics 'Olex2 (Dolomanov et al., 2009)'
_computing_publication_material 'Olex2 (Dolomanov et al., 2009)'
_computing_structure_refinement 'ShelXL (Sheldrick, 2015)'
_computing_structure_solution 'olex2.solve (Bourhis et al., 2015)'
_diffrn_ambient_temperature 175.0
_diffrn_detector_area_resol_mean 7.9
_diffrn_detector_type 'CCD area detector'
_diffrn_measured_fraction_theta_full 0.970
_diffrn_measured_fraction_theta_max 0.970
_diffrn_measurement_device 'three-circle diffractometer'
_diffrn_measurement_device_type 'Bruker APEX-II CCD'
_diffrn_measurement_method '\f and \w scans'
_diffrn_radiation_type MoK\a
_diffrn_radiation_wavelength 0.71073
_diffrn_reflns_av_R_equivalents 0.0193
_diffrn_reflns_av_unetI/netI 0.0403
_diffrn_reflns_Laue_measured_fraction_full 0.970
_diffrn_reflns_Laue_measured_fraction_max 0.970
_diffrn_reflns_limit_h_max 14
_diffrn_reflns_limit_h_min -14
_diffrn_reflns_limit_k_max 14
_diffrn_reflns_limit_k_min -14
_diffrn_reflns_limit_l_max 15
_diffrn_reflns_limit_l_min -15
_diffrn_reflns_number 11366
_diffrn_reflns_point_group_measured_fraction_full 0.740
_diffrn_reflns_point_group_measured_fraction_max 0.740
_diffrn_reflns_theta_full 25.044
_diffrn_reflns_theta_max 25.044
_diffrn_reflns_theta_min 1.714
_diffrn_standards_number 0
_exptl_absorpt_coefficient_mu 19.554
_exptl_absorpt_correction_T_max 0.0435
_exptl_absorpt_correction_T_min 0.0158
_exptl_absorpt_correction_type psi-scan
_exptl_absorpt_process_details
;
SADABS-2016/2 (Bruker,2016/2) was used for absorption correction.
wR2(int) was 0.1262 before and 0.0382 after correction.
The Ratio of minimum to maximum transmission is 0.3632.
The \l/2 correction factor is Not present.
;
_exptl_crystal_colour 'clear light brown'
_exptl_crystal_colour_lustre clear
_exptl_crystal_colour_modifier light
_exptl_crystal_colour_primary brown
_exptl_crystal_density_diffrn 3.564
_exptl_crystal_description block
_exptl_crystal_F_000 1780
_exptl_crystal_size_max 0.1
_exptl_crystal_size_mid 0.05
_exptl_crystal_size_min 0.01
_refine_diff_density_max 1.463
_refine_diff_density_min -1.375
_refine_diff_density_rms 0.218
_refine_ls_abs_structure_details
;
 Refined as an inversion twin.
;
_refine_ls_abs_structure_Flack 0.372(17)
_refine_ls_extinction_method none
_refine_ls_goodness_of_fit_ref 1.048
_refine_ls_hydrogen_treatment constr
_refine_ls_matrix_type full
_refine_ls_number_parameters 1099
_refine_ls_number_reflns 9685
_refine_ls_number_restraints 287
_refine_ls_restrained_S_all 1.036
_refine_ls_R_factor_all 0.0307
_refine_ls_R_factor_gt 0.0298
_refine_ls_shift/su_max 0.000
_refine_ls_shift/su_mean 0.000
_refine_ls_structure_factor_coef Fsqd
_refine_ls_weighting_details 'w=1/[\s^2^(Fo^2^)+(0.0247P)^2^+21.0397P] where P=(Fo^2^+2Fc^2^)/3'
_refine_ls_weighting_scheme calc
_refine_ls_wR_factor_gt 0.0739
_refine_ls_wR_factor_ref 0.0744
_reflns_Friedel_coverage 0.527
_reflns_Friedel_fraction_full 0.511
_reflns_Friedel_fraction_max 0.511
_reflns_number_gt 9364
_reflns_number_total 9685
_reflns_threshold_expression 'I > 2\s(I)'
_cod_data_source_file cm1c00090_si_002.cif
_cod_data_source_block 3
_cod_depositor_comments 'Adding full bibliography for 4003879--4003880.cif.'
_cod_database_code 4003879
_shelx_shelxl_version_number 2018/3
_shelx_space_group_comment
;
The symmetry employed for this shelxl refinement is uniquely defined
by the following loop, which should always be used as a source of
symmetry information in preference to the above space-group names.
They are only intended as comments.
;
_shelx_estimated_absorpt_t_max 0.828
_shelx_estimated_absorpt_t_min 0.245
_olex2_refinement_description
;
1. Twinned data refinement
 Scales: 0.628(17)
 0.372(17)
2. Fixed Uiso
 At 1.2 times of:
  All C(H) groups
 At 1.5 times of:
  All O(H,H) groups
3. Restrained distances
 Co2-H31A \\sim Co2-H31B
 with sigma of 0.02
 Co2-H30A \\sim Co2-H30B
 with sigma of 0.02
4. Uiso/Uaniso restraints and constraints
Uanis(O7) \\sim Ueq: with sigma of 0.01 and sigma for terminal atoms of 0.02
Uanis(O56) \\sim Ueq: with sigma of 0.0001 and sigma for terminal atoms of 0.02
Uanis(O55) \\sim Ueq: with sigma of 0.001 and sigma for terminal atoms of 0.002
Uanis(C29) \\sim Ueq: with sigma of 0.01 and sigma for terminal atoms of 0.02
Uanis(C25) \\sim Ueq: with sigma of 0.01 and sigma for terminal atoms of 0.02
Uanis(C26) \\sim Ueq: with sigma of 0.01 and sigma for terminal atoms of 0.02
Uanis(C11) \\sim Ueq: with sigma of 0.01 and sigma for terminal atoms of 0.02
Uanis(C5) \\sim Ueq: with sigma of 0.01 and sigma for terminal atoms of 0.02
Uanis(C23) \\sim Ueq: with sigma of 0.01 and sigma for terminal atoms of 0.02
Uanis(O39) \\sim Ueq: with sigma of 0.01 and sigma for terminal atoms of 0.02
Uanis(C33) \\sim Ueq: with sigma of 0.01 and sigma for terminal atoms of 0.02
Uanis(O29) \\sim Ueq: with sigma of 0.01 and sigma for terminal atoms of 0.02
Uanis(O26) \\sim Ueq: with sigma of 0.01 and sigma for terminal atoms of 0.02
Uanis(O15) \\sim Ueq: with sigma of 0.01 and sigma for terminal atoms of 0.02
Uanis(O44) \\sim Ueq: with sigma of 0.01 and sigma for terminal atoms of 0.02
Uanis(C22) \\sim Ueq: with sigma of 0.01 and sigma for terminal atoms of 0.02
Uanis(O34) \\sim Ueq: with sigma of 0.01 and sigma for terminal atoms of 0.02
Uanis(N8) \\sim Ueq: with sigma of 0.001 and sigma for terminal atoms of 0.002
5. Rigid body (RIGU) restrains
 C10, C9, C8, N2, C7, C6, C3, C2, C4, C5, N1, C1
 with sigma for 1-2 distances of 0.01 and sigma for 1-3 distances of 0.01
 C17, N3, C13, C16, C18, C19, C12, C20, C15, C14, N4, C11
 with sigma for 1-2 distances of 0.01 and sigma for 1-3 distances of 0.01
6.a Free rotating group:
 O30(H30A,H30B), O31(H31A,H31B), O53(H53A,H53B)
6.b Rotating group:
 O57(H57A,H57B), O25(H25A,H25B), O33(H33A,H33B), O32(H32A,H32B)
6.c Aromatic/amide H refined with riding coordinates:
 C34(H34), C21(H21), C17(H17), C30(H30), C35(H35), C25(H25), C38(H38), C7(H7),
 C18(H18), C19(H19), C5(H5), C10(H10), C37(H37), C1(H1), C12(H12), C28(H28),
 C40(H40), C4(H4), C22(H22), C20(H20), C8(H8), C9(H9), C32(H32), C15(H15),
 C14(H14), C29(H29), C2(H2), C24(H24), C11(H11), C31(H31), C39(H39), C27(H27)
;
_olex2_submission_special_instructions 'No special instructions were received'

loop_
_space_group_symop_operation_xyz
'x, y, z'

loop_
_atom_site_label
_atom_site_type_symbol
_atom_site_fract_x
_atom_site_fract_y
_atom_site_fract_z
_atom_site_U_iso_or_equiv
_atom_site_adp_type
_atom_site_occupancy
_atom_site_site_symmetry_order
_atom_site_calc_flag
_atom_site_refinement_flags_posn
_atom_site_refinement_flags_adp
_atom_site_refinement_flags_occupancy
_atom_site_disorder_assembly
_atom_site_disorder_group
Co1 Co 0.8049(3) 0.6415(3) 0.3285(3) 0.0174(4) Uani 1 1 d . . . . .
Co2 Co 1.3027(3) 1.6435(3) 0.3248(3) 0.0196(4) Uani 1 1 d D . . . .
O28 O 0.8010(14) 0.7828(12) 0.2327(13) 0.025(4) Uani 1 1 d . . . . .
O24 O 0.7692(15) 0.7398(13) 0.4453(14) 0.028(4) Uani 1 1 d . . . . .
O57 O 1.2722(15) 1.7358(16) 0.4533(14) 0.033(4) Uani 1 1 d . . . . .
H57A H 1.212009 1.702276 0.477304 0.050 Uiso 1 1 d GR . . . .
H57B H 1.327859 1.734010 0.502591 0.050 Uiso 1 1 d GR . . . .
O25 O 0.9787(14) 0.6924(15) 0.3695(16) 0.034(4) Uani 1 1 d . . . . .
H25A H 1.018201 0.652523 0.333230 0.051 Uiso 1 1 d GR . . . .
H25B H 0.999100 0.675511 0.433018 0.051 Uiso 1 1 d GR . . . .
O33 O 0.6335(12) 0.5889(12) 0.2840(12) 0.017(3) Uani 1 1 d . . . . .
H33A H 0.593719 0.647038 0.283295 0.026 Uiso 1 1 d GR . . . .
H33B H 0.603708 0.545330 0.330229 0.026 Uiso 1 1 d GR . . . .
O26 O 0.8131(13) 0.4987(11) 0.4218(12) 0.020(3) Uani 1 1 d . U . . .
O27 O 0.4747(14) -0.2844(12) 0.3388(13) 0.024(3) Uani 1 1 d . . . . .
O35 O 1.0971(14) 0.6265(14) -0.4577(12) 0.026(4) Uani 1 1 d . . . . .
O29 O 1.1299(14) 1.5682(14) 0.3048(15) 0.031(4) Uani 1 1 d . U . . .
O23 O 0.5186(14) 0.6504(14) 1.1143(14) 0.028(4) Uani 1 1 d . . . . .
O30 O 1.353(2) 1.5193(18) 0.4204(16) 0.048(5) Uani 1 1 d . . . . .
H30A H 1.301240 1.460909 0.416600 0.072 Uiso 1 1 d DG . . . .
H30B H 1.362825 1.542329 0.484528 0.072 Uiso 1 1 d DG . . . .
O31 O 1.2483(19) 1.7718(15) 0.2424(17) 0.043(5) Uani 1 1 d . . . . .
H31A H 1.211835 1.825190 0.262459 0.064 Uiso 1 1 d DG . . . .
H31B H 1.256446 1.785133 0.178923 0.064 Uiso 1 1 d DG . . . .
O32 O 1.3382(15) 1.5558(15) 0.1933(14) 0.031(4) Uani 1 1 d . . . . .
H32A H 1.370429 1.602987 0.151326 0.047 Uiso 1 1 d GR . . . .
H32B H 1.273357 1.525669 0.156283 0.047 Uiso 1 1 d GR . . . .
O34 O 0.8409(16) 0.5401(14) 0.2076(14) 0.032(4) Uani 1 1 d . U . . .
N8 N 1.0920(15) 1.4644(15) 0.3033(15) 0.018(4) Uani 1 1 d . U . . .
N7 N 0.8464(16) 0.8912(15) 0.2521(16) 0.021(4) Uani 1 1 d . . . . .
N2 N 0.7406(16) 0.7220(15) 0.5394(16) 0.023(4) Uani 1 1 d . U . . .
N1 N 0.5486(16) 0.6623(16) 1.0216(15) 0.021(4) Uani 1 1 d . U . . .
N3 N 0.7619(15) 0.3938(16) 0.4056(15) 0.021(4) Uani 1 1 d . U . . .
N5 N 0.8747(17) 0.5629(18) 0.1194(15) 0.025(4) Uani 1 1 d . . . . .
N6 N 1.0601(18) 0.6190(15) -0.3660(17) 0.027(5) Uani 1 1 d . . . . .
N4 N 0.5147(16) -0.1682(17) 0.3457(17) 0.027(4) Uani 1 1 d . U . . .
C34 C 0.944(2) 1.047(2) 0.356(2) 0.031(6) Uani 1 1 d . . . . .
H34 H 0.976315 1.077886 0.422437 0.037 Uiso 1 1 calc R . . . .
C21 C 0.831(2) 0.489(2) 0.039(2) 0.035(6) Uani 1 1 d . . . . .
H21 H 0.775437 0.427940 0.049666 0.042 Uiso 1 1 calc R . . . .
C17 C 0.599(2) -0.015(2) 0.449(2) 0.030(5) Uani 1 1 d . U . . .
H17 H 0.623314 0.017985 0.515733 0.036 Uiso 1 1 calc R . . . .
C30 C 1.0974(19) 0.6457(17) -0.1868(16) 0.016(4) Uani 1 1 d . . . . .
H30 H 1.148555 0.672319 -0.127438 0.019 Uiso 1 1 calc R . . . .
C35 C 0.895(2) 0.935(2) 0.344(2) 0.032(6) Uani 1 1 d . . . . .
H35 H 0.897356 0.888413 0.401655 0.039 Uiso 1 1 calc R . . . .
C13 C 0.667(2) 0.1659(19) 0.3776(17) 0.022(5) Uani 1 1 d . U . . .
C16 C 0.6150(19) 0.052(2) 0.3642(19) 0.024(5) Uani 1 1 d . U . . .
C25 C 0.954(2) 0.6533(19) 0.109(2) 0.026(5) Uani 1 1 d . U . . .
H25 H 0.982715 0.707433 0.162723 0.031 Uiso 1 1 calc R . . . .
C38 C 1.0625(17) 1.4084(18) 0.2058(17) 0.017(4) Uiso 1 1 d . . . . .
H38 H 1.075422 1.446767 0.145439 0.020 Uiso 1 1 calc R . . . .
C23 C 0.9484(17) 0.5892(18) -0.0688(17) 0.017(4) Uani 1 1 d . U . . .
C7 C 0.6224(18) 0.6211(17) 0.6471(17) 0.016(4) Uani 1 1 d . U . . .
H7 H 0.568615 0.557528 0.655914 0.019 Uiso 1 1 calc R . . . .
C18 C 0.548(2) -0.126(2) 0.438(2) 0.033(5) Uani 1 1 d . U . . .
H18 H 0.538099 -0.169124 0.496391 0.039 Uiso 1 1 calc R . . . .
C19 C 0.531(3) -0.117(2) 0.261(2) 0.040(7) Uani 1 1 d . U . . .
H19 H 0.511390 -0.155931 0.195917 0.047 Uiso 1 1 calc R . . . .
C5 C 0.658(2) 0.711(2) 1.018(2) 0.024(5) Uani 1 1 d . U . . .
H5 H 0.707923 0.737168 1.078166 0.029 Uiso 1 1 calc R . . . .
C10 C 0.744(2) 0.7868(19) 0.7137(19) 0.025(5) Uani 1 1 d . U . . .
H10 H 0.774573 0.840789 0.767485 0.029 Uiso 1 1 calc R . . . .
C37 C 1.0148(18) 1.2975(17) 0.1999(17) 0.018(4) Uani 1 1 d . . . . .
H37 H 0.993419 1.260183 0.134358 0.022 Uiso 1 1 calc R . . . .
C1 C 0.4728(18) 0.6324(18) 0.9357(18) 0.020(4) Uani 1 1 d . U . . .
H1 H 0.394748 0.607213 0.941063 0.024 Uiso 1 1 calc R . . . .
C12 C 0.696(3) 0.223(2) 0.476(2) 0.042(7) Uani 1 1 d . U . . .
H12 H 0.683936 0.183619 0.535720 0.050 Uiso 1 1 calc R . . . .
C28 C 0.953(2) 0.575(2) -0.357(2) 0.026(5) Uani 1 1 d . . . . .
H28 H 0.902533 0.551199 -0.417868 0.032 Uiso 1 1 calc R . . . .
C40 C 1.026(2) 1.2903(19) 0.3807(18) 0.028(5) Uani 1 1 d . . . . .
H40 H 1.010597 1.252412 0.440805 0.034 Uiso 1 1 calc R . . . .
C4 C 0.6929(19) 0.722(2) 0.917(2) 0.028(5) Uani 1 1 d . U . . .
H4 H 0.768031 0.757300 0.910689 0.034 Uiso 1 1 calc R . . . .
C22 C 0.866(2) 0.499(2) -0.057(2) 0.033(6) Uani 1 1 d . U . . .
H22 H 0.834279 0.447369 -0.112717 0.040 Uiso 1 1 calc R . . . .
C20 C 0.575(2) -0.010(2) 0.270(2) 0.030(5) Uani 1 1 d . U . . .
H20 H 0.579847 0.029333 0.208273 0.035 Uiso 1 1 calc R . . . .
C8 C 0.659(2) 0.6362(18) 0.5554(18) 0.022(5) Uani 1 1 d . U . . .
H8 H 0.625986 0.585431 0.499646 0.026 Uiso 1 1 calc R . . . .
C9 C 0.7819(17) 0.7989(19) 0.6184(17) 0.019(4) Uani 1 1 d . U . . .
H9 H 0.836844 0.860874 0.608005 0.023 Uiso 1 1 calc R . . . .
C32 C 0.891(2) 1.071(2) 0.179(2) 0.037(6) Uani 1 1 d . . . . .
H32 H 0.888591 1.118368 0.122890 0.045 Uiso 1 1 calc R . . . .
C15 C 0.735(2) 0.346(2) 0.3129(19) 0.030(5) Uani 1 1 d . U . . .
H15 H 0.748539 0.389055 0.255435 0.037 Uiso 1 1 calc R . . . .
C26 C 0.9864(17) 0.5961(17) -0.1774(17) 0.013(4) Uani 1 1 d . U . . .
C14 C 0.686(2) 0.234(2) 0.2967(19) 0.030(5) Uani 1 1 d . U . . .
H14 H 0.665591 0.204061 0.228534 0.036 Uiso 1 1 calc R . . . .
C36 C 0.9966(17) 1.2373(17) 0.2876(19) 0.018(5) Uani 1 1 d . . . . .
C29 C 1.1314(19) 0.6556(19) -0.2802(18) 0.023(5) Uani 1 1 d . U . . .
H29 H 1.207052 0.688972 -0.286083 0.028 Uiso 1 1 calc R . . . .
C2 C 0.5113(19) 0.639(2) 0.841(2) 0.027(5) Uani 1 1 d . U . . .
H2 H 0.460216 0.612357 0.781326 0.033 Uiso 1 1 calc R . . . .
C6 C 0.6639(19) 0.7000(18) 0.7331(19) 0.021(4) Uani 1 1 d . U . . .
C33 C 0.9455(18) 1.1139(19) 0.2760(19) 0.021(5) Uani 1 1 d . U . . .
C3 C 0.622(2) 0.684(2) 0.830(2) 0.026(5) Uani 1 1 d . U . . .
C24 C 0.990(2) 0.660(2) 0.009(2) 0.031(6) Uani 1 1 d . . . . .
H24 H 1.048436 0.719099 -0.002112 0.037 Uiso 1 1 calc R . . . .
C11 C 0.7413(19) 0.3309(19) 0.4847(18) 0.025(5) Uani 1 1 d . U . . .
H11 H 0.759849 0.365313 0.551612 0.030 Uiso 1 1 calc R . . . .
C31 C 0.839(2) 0.955(2) 0.166(2) 0.034(6) Uani 1 1 d . . . . .
H31 H 0.801044 0.924085 0.101579 0.041 Uiso 1 1 calc R . . . .
C39 C 1.081(2) 1.405(2) 0.388(2) 0.030(6) Uani 1 1 d . . . . .
H39 H 1.109046 1.439997 0.453449 0.036 Uiso 1 1 calc R . . . .
C27 C 0.9133(18) 0.5621(19) -0.2682(17) 0.019(5) Uani 1 1 d . . . . .
H27 H 0.836320 0.530398 -0.265410 0.023 Uiso 1 1 calc R . . . .
W1 W 0.29256(8) 0.39335(8) 0.69403(8) 0.0253(2) Uani 1 1 d . . . . .
W4 W 0.24186(7) 0.13776(8) 1.08599(7) 0.0216(2) Uani 1 1 d . . . . .
W6 W 0.21324(8) 0.38536(8) 0.93499(7) 0.0219(2) Uani 1 1 d . . . . .
W8 W 0.12587(8) -0.02265(8) 0.63396(7) 0.0222(2) Uani 1 1 d . . . . .
W10 W 0.56668(8) 0.29453(8) 0.77544(9) 0.0287(2) Uani 1 1 d . . . . .
W12 W 0.04261(8) 0.23813(9) 0.73498(8) 0.0284(2) Uani 1 1 d . . . . .
W3 W 0.49642(8) 0.30944(8) 1.01934(7) 0.0230(2) Uani 1 1 d . . . . .
W7 W 0.36579(7) 0.13909(8) 0.57125(7) 0.0217(2) Uani 1 1 d . . . . .
W2 W 0.39280(8) -0.09304(8) 0.71203(7) 0.0234(2) Uani 1 1 d . . . . .
W9 W 0.05105(8) -0.00593(8) 0.89585(9) 0.0277(2) Uani 1 1 d . . . . .
W5 W 0.57569(8) 0.06618(9) 0.92558(8) 0.0291(2) Uani 1 1 d . . . . .
W11 W 0.30806(8) -0.09923(8) 0.97033(8) 0.0272(2) Uani 1 1 d . . . . .
Ge1 Ge 0.3063(2) 0.1451(2) 0.8289(2) 0.0176(3) Uani 1 1 d . . . . .
O44 O 0.0234(13) 0.1313(11) 0.8397(11) 0.027(3) Uani 1 1 d . U . . .
O50 O 0.2901(14) -0.0065(13) 1.0944(14) 0.039(4) Uani 1 1 d . . . . .
O22 O 0.4329(16) -0.2083(17) 0.6663(19) 0.045(5) Uani 1 1 d . . . . .
O9 O 0.6791(15) 0.3718(14) 0.7328(16) 0.037(4) Uani 1 1 d . . . . .
O11 O 0.3077(17) 0.5049(15) 0.6195(17) 0.040(5) Uani 1 1 d . . . . .
O10 O 0.4433(12) 0.3845(12) 0.7493(12) 0.030(4) Uani 1 1 d . . . . .
O20 O 0.4604(12) -0.0131(12) 0.9858(10) 0.027(3) Uani 1 1 d . . . . .
O48 O 0.1911(14) 0.2706(15) 1.0222(17) 0.044(5) Uani 1 1 d . . . . .
O16 O 0.1813(18) 0.5029(14) 1.0021(17) 0.040(5) Uani 1 1 d . . . . .
O14 O 0.3755(14) 0.3886(14) 0.9775(16) 0.042(5) Uani 1 1 d . . . . .
O42 O -0.0759(17) -0.0782(17) 0.9084(17) 0.044(5) Uani 1 1 d . . . . .
O51 O 0.3918(14) 0.2111(14) 1.0842(13) 0.034(4) Uani 1 1 d . . . . .
O39 O 0.3212(18) -0.2189(15) 1.0339(13) 0.034(4) Uani 1 1 d . U . . .
O15 O 0.5672(15) 0.3883(16) 1.1210(17) 0.043(5) Uani 1 1 d . U . . .
O12 O 0.5874(14) 0.3701(12) 0.9192(13) 0.036(4) Uani 1 1 d . . . . .
O17 O 0.5941(14) 0.1884(13) 1.0312(13) 0.037(4) Uani 1 1 d . . . . .
O3 O 0.2450(11) 0.0705(12) 0.9225(12) 0.031(3) Uani 1 1 d . . . . .
O13 O 0.2634(13) 0.4702(14) 0.8164(14) 0.039(4) Uani 1 1 d . . . . .
O8 O 0.4990(13) 0.2016(12) 0.6683(12) 0.033(4) Uani 1 1 d . . . . .
O21 O 0.5139(13) -0.0121(15) 0.7963(14) 0.044(4) Uani 1 1 d . . . . .
O46 O 0.1257(13) 0.3557(14) 0.6662(11) 0.035(4) Uani 1 1 d . . . . .
O45 O -0.0897(14) 0.2616(17) 0.6910(16) 0.038(5) Uani 1 1 d . . . . .
O7 O 0.3058(13) 0.2694(12) 0.6071(12) 0.031(4) Uani 1 1 d . U . . .
O5 O 0.2194(14) 0.0565(14) 0.5351(13) 0.035(4) Uani 1 1 d . . . . .
O47 O 0.0673(13) 0.3510(13) 0.8526(12) 0.035(4) Uani 1 1 d . . . . .
O6 O 0.4067(15) 0.1631(15) 0.4566(14) 0.040(4) Uani 1 1 d . . . . .
O58 O 0.4252(14) -0.0017(15) 0.6029(17) 0.043(5) Uani 1 1 d . . . . .
O4 O 0.3020(13) 0.0677(12) 0.7192(12) 0.036(4) Uani 1 1 d . . . . .
O43 O 0.0754(13) 0.1279(13) 0.6502(12) 0.033(4) Uani 1 1 d . . . . .
O19 O 0.6972(16) 0.0098(18) 0.9664(15) 0.043(5) Uani 1 1 d . . . . .
O38 O 0.3235(13) -0.1312(13) 0.8342(12) 0.034(4) Uani 1 1 d . . . . .
O49 O 0.2196(16) 0.1623(16) 1.2135(13) 0.040(4) Uani 1 1 d . . . . .
O18 O 0.6490(14) 0.1836(13) 0.8419(12) 0.035(4) Uani 1 1 d . . . . .
O41 O 0.0850(13) -0.0505(12) 0.7671(11) 0.029(3) Uani 1 1 d . . . . .
O36 O 0.2363(14) -0.1216(15) 0.6466(17) 0.044(5) Uani 1 1 d . . . . .
O37 O 0.0214(16) -0.0951(16) 0.5495(16) 0.046(5) Uani 1 1 d . . . . .
O1 O 0.4478(11) 0.1934(12) 0.8774(11) 0.028(3) Uani 1 1 d . . . . .
O2 O 0.2332(12) 0.2621(11) 0.8075(11) 0.026(3) Uani 1 1 d . . . . .
O52 O 0.0883(13) 0.0652(12) 1.0351(13) 0.034(4) Uani 1 1 d . . . . .
O40 O 0.1475(16) -0.1208(14) 0.9479(14) 0.043(4) Uani 1 1 d . . . . .
O56 O 0.206(2) 0.9564(14) 0.3362(16) 0.066(6) Uani 1 1 d . U . . .
O54 O 0.7418(18) 0.0560(19) 0.6807(19) 0.054(6) Uani 1 1 d . . . . .
O53 O 0.876(3) 0.242(3) 0.977(2) 0.078(8) Uani 1 1 d . . . . .
H53A H 0.863690 0.307858 0.956218 0.117 Uiso 1 1 d G . . . .
H53B H 0.918728 0.217657 0.933856 0.117 Uiso 1 1 d G . . . .
O55 O 0.460(2) 0.361(2) 0.344(2) 0.096(9) Uani 1 1 d . U . . .

loop_
_atom_site_aniso_label
_atom_site_aniso_U_11
_atom_site_aniso_U_22
_atom_site_aniso_U_33
_atom_site_aniso_U_23
_atom_site_aniso_U_13
_atom_site_aniso_U_12
Co1 0.0169(9) 0.0180(10) 0.0167(10) 0.0002(8) 0.0021(8) -0.0003(7)
Co2 0.0204(10) 0.0187(10) 0.0192(11) -0.0001(8) 0.0055(8) -0.0018(8)
O28 0.034(9) 0.015(8) 0.023(9) 0.009(7) -0.008(7) 0.000(6)
O24 0.034(9) 0.020(8) 0.031(10) 0.007(7) 0.008(7) 0.002(6)
O57 0.024(9) 0.052(12) 0.024(10) -0.015(8) 0.016(7) -0.005(8)
O25 0.022(8) 0.041(10) 0.037(11) -0.005(9) 0.002(7) 0.000(7)
O33 0.017(7) 0.017(7) 0.019(8) -0.003(6) -0.002(6) 0.007(6)
O26 0.025(7) 0.010(6) 0.023(8) -0.004(6) -0.002(6) -0.003(6)
O27 0.028(8) 0.013(7) 0.028(9) -0.006(6) 0.001(7) -0.002(6)
O35 0.036(9) 0.034(9) 0.007(8) 0.002(7) 0.003(6) -0.003(7)
O29 0.020(7) 0.023(7) 0.051(9) 0.000(7) 0.012(6) -0.006(6)
O23 0.029(9) 0.025(8) 0.034(10) 0.006(7) 0.013(7) 0.009(7)
O30 0.083(16) 0.043(11) 0.025(11) 0.015(9) 0.018(10) 0.024(10)
O31 0.059(13) 0.024(9) 0.048(13) 0.006(9) 0.022(10) 0.002(9)
O32 0.037(10) 0.031(9) 0.023(9) -0.002(8) 0.000(7) -0.004(7)
O34 0.045(8) 0.026(7) 0.026(8) -0.007(6) 0.020(7) -0.001(6)
N8 0.018(4) 0.018(4) 0.018(4) 0.0005(13) 0.0025(14) 0.0026(14)
N7 0.025(10) 0.015(9) 0.024(11) 0.008(8) 0.004(8) -0.001(7)
N2 0.022(9) 0.012(8) 0.035(11) -0.006(7) 0.005(8) 0.004(7)
N1 0.020(9) 0.029(10) 0.017(10) 0.007(8) 0.005(7) 0.006(7)
N3 0.016(9) 0.027(10) 0.020(10) 0.002(7) -0.004(7) 0.003(7)
N5 0.025(10) 0.038(11) 0.015(10) 0.006(8) 0.014(8) 0.008(8)
N6 0.035(11) 0.010(9) 0.035(13) -0.004(8) 0.009(9) -0.001(8)
N4 0.019(8) 0.024(9) 0.036(10) -0.005(7) -0.001(7) -0.003(7)
C34 0.024(11) 0.034(13) 0.033(15) -0.002(11) 0.000(10) 0.001(9)
C21 0.039(15) 0.034(14) 0.023(14) -0.002(11) -0.006(11) -0.019(11)
C17 0.027(12) 0.028(11) 0.036(14) -0.001(10) 0.003(10) 0.008(9)
C30 0.028(11) 0.017(10) 0.007(10) 0.002(8) 0.006(8) 0.011(9)
C35 0.044(14) 0.022(11) 0.030(14) -0.002(10) -0.007(11) 0.013(10)
C13 0.034(12) 0.025(9) 0.012(10) 0.006(8) 0.012(8) 0.017(8)
C16 0.022(11) 0.031(11) 0.022(11) -0.004(8) 0.002(9) 0.009(9)
C25 0.024(9) 0.021(9) 0.032(10) 0.009(8) 0.009(8) -0.003(7)
C23 0.007(8) 0.025(9) 0.015(9) -0.003(7) -0.002(7) -0.006(7)
C7 0.015(10) 0.015(9) 0.017(10) 0.004(8) 0.000(8) 0.003(8)
C18 0.027(11) 0.041(11) 0.031(11) 0.002(9) 0.008(9) 0.003(9)
C19 0.064(18) 0.024(11) 0.027(13) -0.013(10) 0.009(12) -0.009(11)
C5 0.018(8) 0.028(10) 0.019(9) -0.012(8) -0.004(7) -0.010(7)
C10 0.037(12) 0.014(9) 0.021(11) -0.002(8) 0.000(9) 0.003(8)
C37 0.025(11) 0.014(10) 0.014(11) -0.002(8) -0.001(9) 0.001(8)
C1 0.015(9) 0.020(10) 0.025(11) 0.017(9) 0.009(7) -0.001(8)
C12 0.08(2) 0.031(11) 0.008(11) 0.000(9) -0.010(11) 0.007(11)
C28 0.031(12) 0.034(13) 0.015(12) -0.008(10) 0.001(9) 0.015(10)
C40 0.049(15) 0.020(11) 0.014(12) -0.002(9) 0.014(10) -0.007(10)
C4 0.013(10) 0.039(14) 0.031(12) 0.010(11) 0.004(8) -0.003(9)
C22 0.028(10) 0.044(11) 0.025(10) 0.004(9) 0.003(8) -0.008(8)
C20 0.027(12) 0.029(11) 0.028(12) 0.004(9) 0.000(10) -0.009(9)
C8 0.035(11) 0.017(9) 0.016(10) 0.000(8) 0.008(9) 0.011(8)
C9 0.010(9) 0.027(11) 0.023(11) -0.003(8) 0.009(8) 0.006(8)
C32 0.058(16) 0.020(11) 0.029(14) 0.012(10) 0.003(12) -0.016(10)
C15 0.021(11) 0.043(12) 0.023(11) 0.008(10) 0.003(9) -0.015(9)
C26 0.012(8) 0.010(8) 0.015(9) -0.007(7) -0.004(7) 0.001(7)
C14 0.045(14) 0.026(10) 0.014(11) 0.008(9) -0.006(10) -0.002(9)
C36 0.014(10) 0.011(10) 0.028(13) 0.001(9) 0.005(9) -0.006(8)
C29 0.018(8) 0.025(9) 0.024(10) -0.016(8) -0.010(7) 0.006(7)
C2 0.017(10) 0.028(12) 0.030(12) -0.001(10) -0.005(9) -0.011(9)
C6 0.021(10) 0.017(9) 0.023(10) -0.005(8) -0.005(8) 0.008(8)
C33 0.014(8) 0.020(9) 0.028(10) 0.006(8) 0.003(7) -0.007(7)
C3 0.022(10) 0.025(11) 0.036(12) 0.010(10) 0.007(8) 0.010(8)
C24 0.034(14) 0.028(13) 0.032(15) 0.003(11) 0.012(11) 0.005(10)
C11 0.032(9) 0.022(8) 0.014(8) -0.008(7) -0.005(7) -0.007(7)
C31 0.028(12) 0.041(14) 0.029(13) 0.002(11) 0.001(10) -0.010(10)
C39 0.022(12) 0.037(13) 0.027(14) -0.016(11) 0.003(10) -0.008(10)
C27 0.011(10) 0.032(12) 0.013(10) 0.000(9) -0.002(8) 0.003(9)
W1 0.0245(5) 0.0230(5) 0.0257(5) 0.0088(4) -0.0043(4) -0.0023(4)
W4 0.0229(5) 0.0245(5) 0.0172(5) -0.0015(4) 0.0013(4) 0.0045(4)
W6 0.0214(5) 0.0222(5) 0.0217(5) -0.0040(4) 0.0048(4) 0.0005(3)
W8 0.0262(5) 0.0224(4) 0.0171(5) -0.0006(4) -0.0004(4) 0.0026(4)
W10 0.0173(4) 0.0233(5) 0.0473(7) 0.0073(4) 0.0109(4) 0.0013(4)
W12 0.0183(4) 0.0444(6) 0.0247(5) 0.0097(4) 0.0025(4) 0.0107(4)
W3 0.0248(5) 0.0231(5) 0.0198(5) -0.0026(4) -0.0013(4) 0.0028(4)
W7 0.0210(4) 0.0259(5) 0.0183(5) -0.0005(4) 0.0023(4) 0.0046(4)
W2 0.0246(5) 0.0238(5) 0.0219(5) -0.0030(4) 0.0055(4) 0.0022(4)
W9 0.0199(5) 0.0227(5) 0.0419(6) 0.0061(4) 0.0110(4) 0.0007(4)
W5 0.0192(4) 0.0471(6) 0.0239(5) 0.0090(4) 0.0026(4) 0.0138(4)
W11 0.0303(5) 0.0232(5) 0.0253(5) 0.0082(4) -0.0044(4) -0.0018(4)
Ge1 0.0127(7) 0.0216(8) 0.0182(8) 0.0034(6) 0.0005(6) 0.0021(6)
O44 0.046(8) 0.021(6) 0.022(7) 0.004(5) 0.018(6) 0.014(6)
O50 0.044(9) 0.031(9) 0.039(10) -0.013(8) -0.013(8) 0.014(7)
O22 0.026(10) 0.037(10) 0.076(15) -0.016(10) 0.024(10) 0.009(8)
O9 0.026(9) 0.021(8) 0.057(13) -0.007(8) 0.004(8) -0.017(7)
O11 0.050(11) 0.019(8) 0.049(13) -0.001(8) -0.002(9) 0.001(7)
O10 0.019(7) 0.031(8) 0.035(9) -0.012(7) -0.018(6) 0.010(6)
O20 0.030(8) 0.036(8) 0.008(7) -0.008(6) -0.001(6) -0.013(6)
O48 0.018(8) 0.033(9) 0.082(15) 0.030(10) 0.003(8) -0.001(7)
O16 0.054(12) 0.016(8) 0.055(13) 0.008(8) 0.018(10) 0.008(8)
O14 0.019(8) 0.037(10) 0.071(14) 0.030(9) 0.004(8) 0.004(7)
O42 0.044(11) 0.048(11) 0.043(12) -0.010(9) 0.020(9) 0.001(9)
O51 0.030(8) 0.034(9) 0.039(11) 0.020(8) -0.002(7) 0.005(7)
O39 0.063(11) 0.035(9) 0.009(8) 0.006(7) 0.011(7) 0.018(8)
O15 0.033(9) 0.035(9) 0.050(11) 0.000(8) -0.028(8) -0.013(7)
O12 0.047(10) 0.023(8) 0.040(10) -0.004(7) 0.005(8) 0.009(7)
O17 0.045(10) 0.035(9) 0.034(10) 0.011(8) 0.016(8) 0.009(8)
O3 0.023(7) 0.032(8) 0.036(9) 0.015(7) -0.001(6) -0.001(6)
O13 0.033(9) 0.042(10) 0.040(10) -0.003(8) -0.001(7) 0.004(7)
O8 0.041(9) 0.024(8) 0.030(9) -0.007(7) -0.009(7) 0.006(7)
O21 0.029(9) 0.054(11) 0.045(11) -0.011(9) -0.003(7) -0.003(8)
O46 0.034(8) 0.056(11) 0.013(8) -0.009(7) 0.002(6) -0.003(7)
O45 0.022(9) 0.051(11) 0.044(12) 0.014(9) -0.005(8) 0.025(8)
O7 0.037(7) 0.022(6) 0.030(8) -0.016(6) -0.011(6) 0.011(6)
O5 0.034(8) 0.038(9) 0.038(11) 0.018(8) 0.011(7) 0.017(7)
O47 0.030(8) 0.040(9) 0.030(9) -0.008(7) 0.010(7) -0.011(7)
O6 0.035(9) 0.053(11) 0.038(11) 0.008(8) 0.010(8) 0.028(8)
O58 0.023(8) 0.038(10) 0.071(14) 0.022(9) 0.003(8) 0.011(7)
O4 0.051(9) 0.031(8) 0.029(9) -0.004(7) 0.011(7) 0.010(7)
O43 0.041(9) 0.044(9) 0.019(8) 0.003(7) 0.013(7) 0.016(7)
O19 0.034(10) 0.069(13) 0.027(11) -0.016(9) 0.000(8) 0.017(9)
O38 0.033(8) 0.046(10) 0.019(8) 0.003(7) 0.013(6) -0.013(7)
O49 0.051(10) 0.054(11) 0.019(9) 0.019(8) 0.011(7) 0.016(8)
O18 0.043(9) 0.038(9) 0.027(9) 0.003(7) 0.010(7) 0.011(7)
O41 0.045(9) 0.024(7) 0.019(8) -0.003(6) 0.008(7) 0.007(7)
O36 0.024(8) 0.037(9) 0.076(15) 0.038(10) 0.012(8) 0.006(7)
O37 0.047(11) 0.042(10) 0.038(11) 0.018(9) -0.013(8) -0.023(8)
O1 0.022(7) 0.032(8) 0.027(8) 0.000(6) 0.000(6) -0.004(6)
O2 0.035(8) 0.022(7) 0.024(8) 0.005(6) 0.015(6) 0.006(6)
O52 0.041(9) 0.026(8) 0.036(10) -0.006(7) -0.005(7) 0.019(7)
O40 0.056(11) 0.031(9) 0.045(11) -0.001(8) 0.010(9) 0.011(8)
O56 0.119(16) 0.026(9) 0.052(12) -0.025(8) 0.011(11) 0.011(10)
O54 0.043(12) 0.053(13) 0.064(16) -0.003(11) 0.006(11) -0.003(10)
O53 0.11(2) 0.08(2) 0.045(16) 0.005(14) 0.012(15) 0.041(17)
O55 0.097(9) 0.096(9) 0.097(9) 0.005(3) 0.013(3) 0.015(3)

loop_
_atom_type_symbol
_atom_type_description
_atom_type_scat_dispersion_real
_atom_type_scat_dispersion_imag
_atom_type_scat_source
C C 0.0033 0.0016 'International Tables Vol C Tables 4.2.6.8 and 6.1.1.4'
H H 0.0000 0.0000 'International Tables Vol C Tables 4.2.6.8 and 6.1.1.4'
Co Co 0.3494 0.9721 'International Tables Vol C Tables 4.2.6.8 and 6.1.1.4'
Ge Ge 0.1547 1.8001 'International Tables Vol C Tables 4.2.6.8 and 6.1.1.4'
N N 0.0061 0.0033 'International Tables Vol C Tables 4.2.6.8 and 6.1.1.4'
O O 0.0106 0.0060 'International Tables Vol C Tables 4.2.6.8 and 6.1.1.4'
W W -0.8490 6.8722 'International Tables Vol C Tables 4.2.6.8 and 6.1.1.4'

loop_
_geom_angle_atom_site_label_1
_geom_angle_atom_site_label_2
_geom_angle_atom_site_label_3
_geom_angle
_geom_angle_site_symmetry_1
_geom_angle_site_symmetry_3
_geom_angle_publ_flag
O24 Co1 O28 88.9(7) . . ?
O24 Co1 O25 90.1(7) . . ?
O24 Co1 O33 91.5(7) . . ?
O24 Co1 O26 92.6(6) . . ?
O24 Co1 O34 179.7(10) . . ?
O25 Co1 O28 88.4(7) . . ?
O25 Co1 O26 90.5(7) . . ?
O25 Co1 O34 90.1(8) . . ?
O33 Co1 O28 91.3(6) . . ?
O33 Co1 O25 178.4(9) . . ?
O33 Co1 O26 89.7(6) . . ?
O33 Co1 O34 88.2(7) . . ?
O26 Co1 O28 178.2(8) . . ?
O34 Co1 O28 91.0(7) . . ?
O34 Co1 O26 87.5(7) . . ?
O57 Co2 O27 92.4(7) . 1_675 ?
O57 Co2 O29 89.8(7) . . ?
O57 Co2 O32 177.6(9) . . ?
O27 Co2 O29 177.7(9) 1_675 . ?
O27 Co2 O32 85.7(7) 1_675 . ?
O30 Co2 O57 89.0(8) . . ?
O30 Co2 O27 88.0(8) . 1_675 ?
O30 Co2 O29 92.6(9) . . ?
O30 Co2 O32 92.3(8) . . ?
O31 Co2 O57 85.9(8) . . ?
O31 Co2 O27 92.9(8) . 1_675 ?
O31 Co2 O29 86.7(8) . . ?
O31 Co2 O30 174.9(10) . . ?
O31 Co2 O32 92.8(8) . . ?
O32 Co2 O29 92.1(7) . . ?
N7 O28 Co1 130.3(13) . . ?
N2 O24 Co1 135.2(13) . . ?
Co2 O57 H57A 109.3 . . ?
Co2 O57 H57B 109.6 . . ?
H57A O57 H57B 104.3 . . ?
Co1 O25 H25A 109.6 . . ?
Co1 O25 H25B 110.1 . . ?
H25A O25 H25B 103.9 . . ?
Co1 O33 H33A 110.7 . . ?
Co1 O33 H33B 110.9 . . ?
H33A O33 H33B 103.3 . . ?
N3 O26 Co1 130.5(13) . . ?
N4 O27 Co2 125.8(13) . 1_435 ?
N8 O29 Co2 127.8(14) . . ?
Co2 O30 H30A 111.5 . . ?
Co2 O30 H30B 111.7 . . ?
H30A O30 H30B 104.5 . . ?
Co2 O31 H31A 128.0 . . ?
Co2 O31 H31B 127.5 . . ?
H31A O31 H31B 104.5 . . ?
Co2 O32 H32A 110.8 . . ?
Co2 O32 H32B 110.1 . . ?
H32A O32 H32B 103.4 . . ?
N5 O34 Co1 132.6(15) . . ?
O29 N8 C38 116.6(19) . . ?
O29 N8 C39 124(2) . . ?
C39 N8 C38 119.1(19) . . ?
O28 N7 C31 113(2) . . ?
C35 N7 O28 124.2(19) . . ?
C35 N7 C31 123(2) . . ?
O24 N2 C8 121(2) . . ?
O24 N2 C9 120.1(18) . . ?
C8 N2 C9 119(2) . . ?
O23 N1 C5 115(2) . . ?
O23 N1 C1 121.8(18) . . ?
C5 N1 C1 122.7(19) . . ?
O26 N3 C11 120.1(19) . . ?
C15 N3 O26 122.3(19) . . ?
C15 N3 C11 118(2) . . ?
O34 N5 C21 117(2) . . ?
O34 N5 C25 122(2) . . ?
C25 N5 C21 121(2) . . ?
O35 N6 C28 121(2) . . ?
O35 N6 C29 120(2) . . ?
C28 N6 C29 119(2) . . ?
C18 N4 O27 115(2) . . ?
C18 N4 C19 126(2) . . ?
C19 N4 O27 118(2) . . ?
C35 C34 H34 119.4 . . ?
C33 C34 H34 119.4 . . ?
C33 C34 C35 121(3) . . ?
N5 C21 H21 118.6 . . ?
N5 C21 C22 123(2) . . ?
C22 C21 H21 118.6 . . ?
C16 C17 H17 118.7 . . ?
C18 C17 H17 118.7 . . ?
C18 C17 C16 123(3) . . ?
C26 C30 H30 120.2 . . ?
C29 C30 H30 120.2 . . ?
C29 C30 C26 120(2) . . ?
N7 C35 C34 120(2) . . ?
N7 C35 H35 120.0 . . ?
C34 C35 H35 120.0 . . ?
C16 C13 C12 123(2) . . ?
C14 C13 C16 123(2) . . ?
C14 C13 C12 114(2) . . ?
C17 C16 C13 121(2) . . ?
C17 C16 C20 112(2) . . ?
C13 C16 C20 127(2) . . ?
N5 C25 H25 122.7 . . ?
N5 C25 C24 115(2) . . ?
C24 C25 H25 122.7 . . ?
N8 C38 H38 120.6 . . ?
C37 C38 N8 119(2) . . ?
C37 C38 H38 120.6 . . ?
C22 C23 C26 115(2) . . ?
C24 C23 C22 121(2) . . ?
C24 C23 C26 124(2) . . ?
C8 C7 H7 119.4 . . ?
C8 C7 C6 121(2) . . ?
C6 C7 H7 119.4 . . ?
N4 C18 C17 117(3) . . ?
N4 C18 H18 121.3 . . ?
C17 C18 H18 121.3 . . ?
N4 C19 H19 121.3 . . ?
N4 C19 C20 117(3) . . ?
C20 C19 H19 121.3 . . ?
N1 C5 H5 122.0 . . ?
N1 C5 C4 116(2) . . ?
C4 C5 H5 122.0 . . ?
C9 C10 H10 118.7 . . ?
C6 C10 H10 118.7 . . ?
C6 C10 C9 123(2) . . ?
C38 C37 H37 118.9 . . ?
C38 C37 C36 122(2) . . ?
C36 C37 H37 118.9 . . ?
N1 C1 H1 120.4 . . ?
N1 C1 C2 119.1(19) . . ?
C2 C1 H1 120.4 . . ?
C13 C12 H12 119.6 . . ?
C11 C12 C13 121(2) . . ?
C11 C12 H12 119.6 . . ?
N6 C28 H28 118.4 . . ?
C27 C28 N6 123(2) . . ?
C27 C28 H28 118.4 . . ?
C36 C40 H40 120.4 . . ?
C36 C40 C39 119(2) . . ?
C39 C40 H40 120.4 . . ?
C5 C4 H4 118.7 . . ?
C3 C4 C5 123(2) . . ?
C3 C4 H4 118.7 . . ?
C21 C22 C23 116(3) . . ?
C21 C22 H22 121.8 . . ?
C23 C22 H22 121.8 . . ?
C16 C20 H20 117.7 . . ?
C19 C20 C16 125(3) . . ?
C19 C20 H20 117.7 . . ?
N2 C8 H8 118.9 . . ?
C7 C8 N2 122(2) . . ?
C7 C8 H8 118.9 . . ?
N2 C9 C10 120(2) . . ?
N2 C9 H9 119.8 . . ?
C10 C9 H9 119.8 . . ?
C33 C32 H32 120.0 . . ?
C33 C32 C31 120(2) . . ?
C31 C32 H32 120.0 . . ?
N3 C15 H15 119.0 . . ?
N3 C15 C14 122(2) . . ?
C14 C15 H15 119.0 . . ?
C30 C26 C23 118.5(18) . . ?
C30 C26 C27 117.6(19) . . ?
C27 C26 C23 123.8(18) . . ?
C13 C14 H14 119.1 . . ?
C15 C14 C13 122(2) . . ?
C15 C14 H14 119.1 . . ?
C37 C36 C33 120(2) . . ?
C40 C36 C37 119(2) . . ?
C40 C36 C33 121(2) . . ?
N6 C29 H29 119.3 . . ?
C30 C29 N6 121(2) . . ?
C30 C29 H29 119.3 . . ?
C1 C2 H2 119.1 . . ?
C1 C2 C3 122(2) . . ?
C3 C2 H2 119.1 . . ?
C10 C6 C7 115(2) . . ?
C10 C6 C3 125(2) . . ?
C3 C6 C7 120(2) . . ?
C34 C33 C32 119(2) . . ?
C34 C33 C36 122(2) . . ?
C32 C33 C36 118(2) . . ?
C4 C3 C2 117(2) . . ?
C4 C3 C6 119(2) . . ?
C2 C3 C6 124(3) . . ?
C25 C24 H24 118.1 . . ?
C23 C24 C25 124(2) . . ?
C23 C24 H24 118.1 . . ?
N3 C11 H11 117.9 . . ?
C12 C11 N3 124(2) . . ?
C12 C11 H11 117.9 . . ?
N7 C31 C32 117(2) . . ?
N7 C31 H31 121.7 . . ?
C32 C31 H31 121.7 . . ?
N8 C39 C40 121(2) . . ?
N8 C39 H39 119.4 . . ?
C40 C39 H39 119.4 . . ?
C28 C27 C26 119(2) . . ?
C28 C27 H27 120.4 . . ?
C26 C27 H27 120.4 . . ?
O11 W1 O10 102.4(9) . . ?
O11 W1 O13 98.6(9) . . ?
O11 W1 O46 98.2(8) . . ?
O11 W1 O7 104.3(9) . . ?
O11 W1 O2 165.4(8) . . ?
O10 W1 O13 91.5(7) . . ?
O10 W1 O46 159.4(7) . . ?
O10 W1 O7 86.5(6) . . ?
O10 W1 O2 88.3(6) . . ?
O13 W1 O46 85.5(7) . . ?
O13 W1 O2 70.9(6) . . ?
O46 W1 O2 71.4(6) . . ?
O7 W1 O13 156.8(7) . . ?
O7 W1 O46 88.3(7) . . ?
O7 W1 O2 85.9(6) . . ?
O50 W4 O48 158.1(9) . . ?
O50 W4 O3 72.8(6) . . ?
O50 W4 O52 88.7(7) . . ?
O48 W4 O3 85.3(8) . . ?
O51 W4 O50 93.2(7) . . ?
O51 W4 O48 86.0(7) . . ?
O51 W4 O3 88.6(7) . . ?
O51 W4 O52 159.3(7) . . ?
O49 W4 O50 100.0(8) . . ?
O49 W4 O48 101.6(9) . . ?
O49 W4 O51 102.2(9) . . ?
O49 W4 O3 167.5(7) . . ?
O49 W4 O52 97.7(8) . . ?
O52 W4 O48 84.6(7) . . ?
O52 W4 O3 72.4(6) . . ?
O48 W6 O14 86.8(7) . . ?
O48 W6 O13 160.1(8) . . ?
O48 W6 O47 96.0(7) . . ?
O48 W6 O2 90.9(8) . . ?
O16 W6 O48 104.0(9) . . ?
O16 W6 O14 102.6(10) . . ?
O16 W6 O13 95.3(8) . . ?
O16 W6 O47 96.7(9) . . ?
O16 W6 O2 162.5(8) . . ?
O14 W6 O13 84.6(7) . . ?
O14 W6 O2 87.0(7) . . ?
O13 W6 O2 70.8(6) . . ?
O47 W6 O14 159.2(8) . . ?
O47 W6 O13 86.0(7) . . ?
O47 W6 O2 72.4(6) . . ?
O5 W8 O4 69.2(6) . . ?
O43 W8 O5 82.3(6) . . ?
O43 W8 O4 84.0(6) . . ?
O41 W8 O5 153.8(7) . . ?
O41 W8 O4 85.9(6) . . ?
O41 W8 O43 87.2(6) . . ?
O36 W8 O5 86.1(7) . . ?
O36 W8 O4 68.8(7) . . ?
O36 W8 O43 152.7(8) . . ?
O36 W8 O41 92.6(7) . . ?
O37 W8 O5 99.1(8) . . ?
O37 W8 O4 165.1(9) . . ?
O37 W8 O43 104.1(9) . . ?
O37 W8 O41 106.8(8) . . ?
O37 W8 O36 102.1(10) . . ?
O9 W10 O10 104.0(8) . . ?
O9 W10 O12 96.7(8) . . ?
O9 W10 O8 105.8(9) . . ?
O9 W10 O18 97.6(8) . . ?
O9 W10 O1 163.5(8) . . ?
O10 W10 O12 84.4(6) . . ?
O10 W10 O1 85.1(6) . . ?
O12 W10 O1 70.2(6) . . ?
O8 W10 O10 88.1(6) . . ?
O8 W10 O12 157.3(7) . . ?
O8 W10 O18 95.2(7) . . ?
O8 W10 O1 87.9(6) . . ?
O18 W10 O10 156.4(7) . . ?
O18 W10 O12 83.8(6) . . ?
O18 W10 O1 71.7(6) . . ?
O44 W12 O46 154.9(7) . . ?
O44 W12 O47 83.7(6) . . ?
O44 W12 O2 83.7(6) . . ?
O46 W12 O47 84.2(6) . . ?
O46 W12 O2 71.5(6) . . ?
O45 W12 O44 105.2(8) . . ?
O45 W12 O46 98.0(8) . . ?
O45 W12 O47 96.8(9) . . ?
O45 W12 O43 105.6(9) . . ?
O45 W12 O2 163.1(8) . . ?
O47 W12 O2 69.6(6) . . ?
O43 W12 O44 89.8(6) . . ?
O43 W12 O46 93.0(7) . . ?
O43 W12 O47 157.6(7) . . ?
O43 W12 O2 88.4(6) . . ?
O14 W3 O51 87.6(7) . . ?
O14 W3 O12 93.8(7) . . ?
O14 W3 O17 161.0(8) . . ?
O14 W3 O1 89.7(8) . . ?
O51 W3 O12 161.0(8) . . ?
O51 W3 O17 85.4(6) . . ?
O51 W3 O1 87.3(7) . . ?
O15 W3 O14 103.2(9) . . ?
O15 W3 O51 100.9(9) . . ?
O15 W3 O12 97.3(9) . . ?
O15 W3 O17 95.4(8) . . ?
O15 W3 O1 165.0(8) . . ?
O12 W3 O17 87.2(6) . . ?
O12 W3 O1 73.8(6) . . ?
O17 W3 O1 72.4(6) . . ?
O8 W7 O4 82.1(6) . . ?
O7 W7 O8 84.7(6) . . ?
O7 W7 O5 92.9(7) . . ?
O7 W7 O58 152.8(8) . . ?
O7 W7 O4 85.8(6) . . ?
O5 W7 O8 153.9(7) . . ?
O5 W7 O58 88.8(7) . . ?
O5 W7 O4 71.9(6) . . ?
O6 W7 O8 104.4(8) . . ?
O6 W7 O7 104.3(8) . . ?
O6 W7 O5 101.4(8) . . ?
O6 W7 O58 102.0(8) . . ?
O6 W7 O4 168.4(8) . . ?
O58 W7 O8 82.0(7) . . ?
O58 W7 O4 69.0(7) . . ?
O22 W2 O21 109.6(9) . . ?
O22 W2 O58 97.4(10) . . ?
O22 W2 O4 159.9(9) . . ?
O22 W2 O38 107.1(9) . . ?
O22 W2 O36 96.0(10) . . ?
O21 W2 O58 90.4(9) . . ?
O21 W2 O4 86.6(7) . . ?
O21 W2 O38 87.8(7) . . ?
O21 W2 O36 154.3(8) . . ?
O58 W2 O4 69.8(7) . . ?
O58 W2 O38 154.5(8) . . ?
O58 W2 O36 87.5(7) . . ?
O38 W2 O4 84.7(6) . . ?
O38 W2 O36 83.3(7) . . ?
O36 W2 O4 68.7(7) . . ?
O44 W9 O3 86.5(6) . . ?
O44 W9 O52 91.9(6) . . ?
O44 W9 O40 155.2(7) . . ?
O42 W9 O44 107.2(9) . . ?
O42 W9 O3 163.3(9) . . ?
O42 W9 O41 105.7(9) . . ?
O42 W9 O52 99.1(9) . . ?
O42 W9 O40 97.5(9) . . ?
O41 W9 O44 87.1(6) . . ?
O41 W9 O3 83.9(6) . . ?
O41 W9 O52 154.3(7) . . ?
O41 W9 O40 85.0(7) . . ?
O52 W9 O3 70.4(6) . . ?
O52 W9 O40 85.4(7) . . ?
O40 W9 O3 69.3(6) . . ?
O20 W5 O17 91.5(6) . . ?
O20 W5 O21 89.1(7) . . ?
O20 W5 O18 157.5(7) . . ?
O20 W5 O1 87.4(6) . . ?
O17 W5 O18 84.3(6) . . ?
O17 W5 O1 70.9(6) . . ?
O21 W5 O17 155.5(7) . . ?
O21 W5 O18 85.9(7) . . ?
O21 W5 O1 84.7(6) . . ?
O19 W5 O20 106.0(9) . . ?
O19 W5 O17 97.4(8) . . ?
O19 W5 O21 106.0(8) . . ?
O19 W5 O18 96.5(9) . . ?
O19 W5 O1 162.7(8) . . ?
O18 W5 O1 70.2(5) . . ?
O50 W11 O3 69.9(6) . . ?
O20 W11 O50 83.3(7) . . ?
O20 W11 O3 84.9(6) . . ?
O39 W11 O50 94.9(8) . . ?
O39 W11 O20 106.2(8) . . ?
O39 W11 O3 160.4(7) . . ?
O39 W11 O38 107.3(8) . . ?
O39 W11 O40 95.9(9) . . ?
O38 W11 O50 157.8(7) . . ?
O38 W11 O20 88.7(6) . . ?
O38 W11 O3 88.8(7) . . ?
O38 W11 O40 93.8(7) . . ?
O40 W11 O50 85.5(7) . . ?
O40 W11 O20 156.0(7) . . ?
O40 W11 O3 71.3(6) . . ?
O3 Ge1 O1 107.5(7) . . ?
O3 Ge1 O2 107.3(6) . . ?
O4 Ge1 O3 112.9(8) . . ?
O4 Ge1 O1 110.0(7) . . ?
O4 Ge1 O2 110.6(7) . . ?
O1 Ge1 O2 108.4(7) . . ?
W9 O44 W12 150.0(8) . . ?
W4 O50 W11 122.3(9) . . ?
W1 O10 W10 148.6(8) . . ?
W5 O20 W11 148.4(8) . . ?
W6 O48 W4 149.6(10) . . ?
W3 O14 W6 148.1(10) . . ?
W4 O51 W3 149.1(9) . . ?
W3 O12 W10 119.7(8) . . ?
W5 O17 W3 120.7(9) . . ?
W4 O3 W9 95.5(5) . . ?
W4 O3 W11 95.0(5) . . ?
W11 O3 W9 94.1(5) . . ?
Ge1 O3 W4 125.0(8) . . ?
Ge1 O3 W9 120.4(7) . . ?
Ge1 O3 W11 119.6(7) . . ?
W1 O13 W6 121.3(8) . . ?
W10 O8 W7 152.0(9) . . ?
W2 O21 W5 150.3(10) . . ?
W12 O46 W1 122.1(8) . . ?
W7 O7 W1 154.4(9) . . ?
W7 O5 W8 124.6(9) . . ?
W6 O47 W12 121.6(8) . . ?
W2 O58 W7 126.5(10) . . ?
W7 O4 W8 94.4(6) . . ?
W7 O4 W2 94.6(5) . . ?
W2 O4 W8 94.0(5) . . ?
Ge1 O4 W8 120.6(8) . . ?
Ge1 O4 W7 123.8(8) . . ?
Ge1 O4 W2 122.0(8) . . ?
W12 O43 W8 148.4(9) . . ?
W11 O38 W2 149.9(9) . . ?
W10 O18 W5 122.6(8) . . ?
W9 O41 W8 153.4(8) . . ?
W8 O36 W2 128.5(11) . . ?
W10 O1 W5 95.0(5) . . ?
W3 O1 W10 96.4(5) . . ?
W3 O1 W5 95.9(5) . . ?
Ge1 O1 W10 119.8(7) . . ?
Ge1 O1 W3 122.9(7) . . ?
Ge1 O1 W5 120.5(7) . . ?
W1 O2 W12 94.6(5) . . ?
W6 O2 W1 97.0(5) . . ?
W6 O2 W12 96.3(5) . . ?
Ge1 O2 W1 119.9(6) . . ?
Ge1 O2 W6 122.4(7) . . ?
Ge1 O2 W12 120.5(7) . . ?
W4 O52 W9 121.8(8) . . ?
W11 O40 W9 125.0(9) . . ?
H53A O53 H53B 104.5 . . ?

loop_
_geom_bond_atom_site_label_1
_geom_bond_atom_site_label_2
_geom_bond_distance
_geom_bond_site_symmetry_2
_geom_bond_publ_flag
Co1 O28 2.147(14) . ?
Co1 O24 2.026(18) . ?
Co1 O25 2.079(17) . ?
Co1 O33 2.062(15) . ?
Co1 O26 2.146(15) . ?
Co1 O34 2.090(17) . ?
Co2 O57 2.086(17) . ?
Co2 O27 2.099(16) 1_675 ?
Co2 O29 2.117(16) . ?
Co2 O30 2.082(19) . ?
Co2 O31 2.04(2) . ?
Co2 O32 2.111(18) . ?
O28 N7 1.35(2) . ?
O24 N2 1.34(3) . ?
O57 H57A 0.8729 . ?
O57 H57B 0.8724 . ?
O25 H25A 0.8796 . ?
O25 H25B 0.8796 . ?
O33 H33A 0.8912 . ?
O33 H33B 0.8911 . ?
O26 N3 1.32(2) . ?
O27 N4 1.41(2) . ?
O35 N6 1.34(3) . ?
O29 N8 1.27(2) . ?
O23 N1 1.32(2) . ?
O30 H30A 0.8702 . ?
O30 H30B 0.8703 . ?
O31 H31A 0.8695 . ?
O31 H31B 0.8704 . ?
O32 H32A 0.8883 . ?
O32 H32B 0.8882 . ?
O34 N5 1.30(2) . ?
N8 C38 1.41(3) . ?
N8 C39 1.35(3) . ?
N7 C35 1.34(3) . ?
N7 C31 1.39(3) . ?
N2 C8 1.36(3) . ?
N2 C9 1.37(3) . ?
N1 C5 1.36(3) . ?
N1 C1 1.37(3) . ?
N3 C15 1.32(3) . ?
N3 C11 1.33(3) . ?
N5 C21 1.37(3) . ?
N5 C25 1.37(3) . ?
N6 C28 1.34(3) . ?
N6 C29 1.35(3) . ?
N4 C18 1.30(3) . ?
N4 C19 1.31(4) . ?
C34 H34 0.9500 . ?
C34 C35 1.40(4) . ?
C34 C33 1.35(3) . ?
C21 H21 0.9500 . ?
C21 C22 1.38(4) . ?
C17 H17 0.9500 . ?
C17 C16 1.41(4) . ?
C17 C18 1.38(4) . ?
C30 H30 0.9500 . ?
C30 C26 1.40(3) . ?
C30 C29 1.34(3) . ?
C35 H35 0.9500 . ?
C13 C16 1.42(3) . ?
C13 C12 1.43(4) . ?
C13 C14 1.39(3) . ?
C16 C20 1.43(4) . ?
C25 H25 0.9500 . ?
C25 C24 1.44(4) . ?
C38 H38 0.9500 . ?
C38 C37 1.37(3) . ?
C23 C22 1.39(3) . ?
C23 C26 1.55(3) . ?
C23 C24 1.31(3) . ?
C7 H7 0.9500 . ?
C7 C8 1.34(3) . ?
C7 C6 1.45(3) . ?
C18 H18 0.9500 . ?
C19 H19 0.9500 . ?
C19 C20 1.33(4) . ?
C5 H5 0.9500 . ?
C5 C4 1.45(4) . ?
C10 H10 0.9500 . ?
C10 C9 1.39(3) . ?
C10 C6 1.37(3) . ?
C37 H37 0.9500 . ?
C37 C36 1.41(3) . ?
C1 H1 0.9500 . ?
C1 C2 1.38(3) . ?
C12 H12 0.9500 . ?
C12 C11 1.33(4) . ?
C28 H28 0.9500 . ?
C28 C27 1.32(3) . ?
C40 H40 0.9500 . ?
C40 C36 1.35(3) . ?
C40 C39 1.44(3) . ?
C4 H4 0.9500 . ?
C4 C3 1.37(4) . ?
C22 H22 0.9500 . ?
C20 H20 0.9500 . ?
C8 H8 0.9500 . ?
C9 H9 0.9500 . ?
C32 H32 0.9500 . ?
C32 C33 1.41(4) . ?
C32 C31 1.45(3) . ?
C15 H15 0.9500 . ?
C15 C14 1.39(3) . ?
C26 C27 1.41(3) . ?
C14 H14 0.9500 . ?
C36 C33 1.52(3) . ?
C29 H29 0.9500 . ?
C2 H2 0.9500 . ?
C2 C3 1.39(3) . ?
C6 C3 1.43(4) . ?
C24 H24 0.9500 . ?
C11 H11 0.9500 . ?
C31 H31 0.9500 . ?
C39 H39 0.9500 . ?
C27 H27 0.9500 . ?
W1 O11 1.689(19) . ?
W1 O10 1.869(13) . ?
W1 O13 1.920(18) . ?
W1 O46 1.964(15) . ?
W1 O7 1.881(15) . ?
W1 O2 2.309(12) . ?
W4 O50 1.894(15) . ?
W4 O48 1.955(16) . ?
W4 O51 1.886(16) . ?
W4 O3 2.280(16) . ?
W4 O49 1.752(17) . ?
W4 O52 1.949(16) . ?
W6 O48 1.834(17) . ?
W6 O16 1.747(19) . ?
W6 O14 1.938(16) . ?
W6 O13 2.000(18) . ?
W6 O47 1.922(16) . ?
W6 O2 2.256(14) . ?
W8 O5 1.997(16) . ?
W8 O4 2.365(16) . ?
W8 O43 1.988(15) . ?
W8 O41 1.903(14) . ?
W8 O36 1.876(17) . ?
W8 O37 1.693(18) . ?
W10 O9 1.691(16) . ?
W10 O10 1.935(13) . ?
W10 O12 2.046(17) . ?
W10 O8 1.810(15) . ?
W10 O18 1.924(15) . ?
W10 O1 2.323(13) . ?
W12 O44 1.927(13) . ?
W12 O46 1.930(16) . ?
W12 O45 1.671(15) . ?
W12 O47 1.992(16) . ?
W12 O43 1.813(15) . ?
W12 O2 2.329(14) . ?
W3 O14 1.861(16) . ?
W3 O51 1.901(16) . ?
W3 O15 1.684(19) . ?
W3 O12 1.908(17) . ?
W3 O17 1.971(15) . ?
W3 O1 2.265(15) . ?
W7 O8 1.963(15) . ?
W7 O7 1.870(14) . ?
W7 O5 1.887(18) . ?
W7 O6 1.664(18) . ?
W7 O58 1.951(16) . ?
W7 O4 2.324(15) . ?
W2 O22 1.639(18) . ?
W2 O21 1.853(16) . ?
W2 O58 1.881(19) . ?
W2 O4 2.333(14) . ?
W2 O38 1.935(14) . ?
W2 O36 1.938(18) . ?
W9 O44 1.877(13) . ?
W9 O42 1.671(19) . ?
W9 O3 2.350(13) . ?
W9 O41 1.867(14) . ?
W9 O52 1.973(16) . ?
W9 O40 1.991(17) . ?
W5 O20 1.840(14) . ?
W5 O17 1.961(17) . ?
W5 O21 1.934(18) . ?
W5 O19 1.709(19) . ?
W5 O18 1.994(15) . ?
W5 O1 2.338(14) . ?
W11 O50 1.994(17) . ?
W11 O20 1.951(14) . ?
W11 O39 1.700(17) . ?
W11 O3 2.338(13) . ?
W11 O38 1.857(15) . ?
W11 O40 1.879(18) . ?
Ge1 O3 1.724(14) . ?
Ge1 O4 1.683(16) . ?
Ge1 O1 1.744(14) . ?
Ge1 O2 1.756(13) . ?
O53 H53A 0.8699 . ?
O53 H53B 0.8700 . ?

loop_
_geom_torsion_atom_site_label_1
_geom_torsion_atom_site_label_2
_geom_torsion_atom_site_label_3
_geom_torsion_atom_site_label_4
_geom_torsion
_geom_torsion_site_symmetry_1
_geom_torsion_site_symmetry_2
_geom_torsion_site_symmetry_3
_geom_torsion_site_symmetry_4
_geom_torsion_publ_flag
Co1 O28 N7 C35 -7(3) . . . . ?
Co1 O28 N7 C31 171.9(15) . . . . ?
Co1 O24 N2 C8 -46(3) . . . . ?
Co1 O24 N2 C9 142.8(18) . . . . ?
Co1 O26 N3 C15 30(3) . . . . ?
Co1 O26 N3 C11 -153.5(16) . . . . ?
Co1 O34 N5 C21 -144(2) . . . . ?
Co1 O34 N5 C25 39(3) . . . . ?
Co2 O27 N4 C18 98(2) 1_435 . . . ?
Co2 O27 N4 C19 -92(2) 1_435 . . . ?
Co2 O29 N8 C38 -97(2) . . . . ?
Co2 O29 N8 C39 82(3) . . . . ?
O28 N7 C35 C34 178(2) . . . . ?
O28 N7 C31 C32 -177(2) . . . . ?
O24 N2 C8 C7 -175.2(19) . . . . ?
O24 N2 C9 C10 174(2) . . . . ?
O26 N3 C15 C14 177(2) . . . . ?
O26 N3 C11 C12 -176(2) . . . . ?
O27 N4 C18 C17 174(2) . . . . ?
O27 N4 C19 C20 -176(2) . . . . ?
O35 N6 C28 C27 178(2) . . . . ?
O35 N6 C29 C30 -177.8(19) . . . . ?
O29 N8 C38 C37 -176.3(18) . . . . ?
O29 N8 C39 C40 174(2) . . . . ?
O23 N1 C5 C4 178.4(19) . . . . ?
O23 N1 C1 C2 -175(2) . . . . ?
O34 N5 C21 C22 -176(3) . . . . ?
O34 N5 C25 C24 174(2) . . . . ?
N8 C38 C37 C36 -1(3) . . . . ?
N1 C5 C4 C3 -1(4) . . . . ?
N1 C1 C2 C3 -5(3) . . . . ?
N3 C15 C14 C13 -2(4) . . . . ?
N5 C21 C22 C23 1(4) . . . . ?
N5 C25 C24 C23 3(4) . . . . ?
N6 C28 C27 C26 0(4) . . . . ?
N4 C19 C20 C16 6(4) . . . . ?
C21 N5 C25 C24 -3(3) . . . . ?
C17 C16 C20 C19 -2(4) . . . . ?
C30 C26 C27 C28 2(3) . . . . ?
C35 N7 C31 C32 3(3) . . . . ?
C35 C34 C33 C32 4(4) . . . . ?
C35 C34 C33 C36 179(2) . . . . ?
C13 C16 C20 C19 177(3) . . . . ?
C13 C12 C11 N3 0(4) . . . . ?
C16 C17 C18 N4 0(4) . . . . ?
C16 C13 C12 C11 -178(2) . . . . ?
C16 C13 C14 C15 178(2) . . . . ?
C25 N5 C21 C22 1(4) . . . . ?
C38 N8 C39 C40 -8(3) . . . . ?
C38 C37 C36 C40 1(3) . . . . ?
C38 C37 C36 C33 -178.8(19) . . . . ?
C23 C26 C27 C28 178(2) . . . . ?
C7 C6 C3 C4 150(2) . . . . ?
C7 C6 C3 C2 -35(3) . . . . ?
C18 N4 C19 C20 -7(4) . . . . ?
C18 C17 C16 C13 180(2) . . . . ?
C18 C17 C16 C20 -1(3) . . . . ?
C19 N4 C18 C17 4(4) . . . . ?
C5 N1 C1 C2 8(3) . . . . ?
C5 C4 C3 C2 4(4) . . . . ?
C5 C4 C3 C6 179(2) . . . . ?
C10 C6 C3 C4 -29(4) . . . . ?
C10 C6 C3 C2 146(3) . . . . ?
C37 C36 C33 C34 169(2) . . . . ?
C37 C36 C33 C32 -16(3) . . . . ?
C1 N1 C5 C4 -5(3) . . . . ?
C1 C2 C3 C4 0(4) . . . . ?
C1 C2 C3 C6 -176(2) . . . . ?
C12 C13 C16 C17 -6(4) . . . . ?
C12 C13 C16 C20 175(2) . . . . ?
C12 C13 C14 C15 3(4) . . . . ?
C28 N6 C29 C30 2(3) . . . . ?
C40 C36 C33 C34 -11(3) . . . . ?
C40 C36 C33 C32 164(2) . . . . ?
C22 C23 C26 C30 -151(2) . . . . ?
C22 C23 C26 C27 33(3) . . . . ?
C22 C23 C24 C25 -2(4) . . . . ?
C8 N2 C9 C10 2(3) . . . . ?
C8 C7 C6 C10 -2(3) . . . . ?
C8 C7 C6 C3 179(2) . . . . ?
C9 N2 C8 C7 -4(3) . . . . ?
C9 C10 C6 C7 0(3) . . . . ?
C9 C10 C6 C3 180(2) . . . . ?
C15 N3 C11 C12 1(4) . . . . ?
C26 C30 C29 N6 0(3) . . . . ?
C26 C23 C22 C21 179(2) . . . . ?
C26 C23 C24 C25 179(2) . . . . ?
C14 C13 C16 C17 179(2) . . . . ?
C14 C13 C16 C20 0(4) . . . . ?
C14 C13 C12 C11 -2(4) . . . . ?
C36 C40 C39 N8 7(4) . . . . ?
C29 N6 C28 C27 -2(4) . . . . ?
C29 C30 C26 C23 -178(2) . . . . ?
C29 C30 C26 C27 -2(3) . . . . ?
C6 C7 C8 N2 4(3) . . . . ?
C6 C10 C9 N2 -1(3) . . . . ?
C33 C34 C35 N7 -2(4) . . . . ?
C33 C32 C31 N7 0(4) . . . . ?
C24 C23 C22 C21 0(4) . . . . ?
C24 C23 C26 C30 28(3) . . . . ?
C24 C23 C26 C27 -148(2) . . . . ?
C11 N3 C15 C14 0(3) . . . . ?
C31 N7 C35 C34 -2(4) . . . . ?
C31 C32 C33 C34 -3(4) . . . . ?
C31 C32 C33 C36 -178(2) . . . . ?
C39 N8 C38 C37 5(3) . . . . ?
C39 C40 C36 C37 -3(4) . . . . ?
C39 C40 C36 C33 176(2) . . . . ?
O44 W12 O43 W8 -20.1(17) . . . . ?
O44 W9 O41 W8 19(2) . . . . ?
O50 W4 O51 W3 125(2) . . . . ?
O50 W11 O38 W2 44(3) . . . . ?
O50 W11 O40 W9 75.0(11) . . . . ?
O22 W2 O21 W5 -129(2) . . . . ?
O22 W2 O58 W7 161.6(13) . . . . ?
O9 W10 O8 W7 -125(2) . . . . ?
O11 W1 O10 W10 -128.3(19) . . . . ?
O11 W1 O7 W7 128(2) . . . . ?
O10 W1 O7 W7 26(2) . . . . ?
O10 W10 O8 W7 -20.8(19) . . . . ?
O20 W11 O38 W2 -24.2(19) . . . . ?
O20 W11 O40 W9 13(3) . . . . ?
O48 W4 O50 W11 1(3) . . . . ?
O48 W4 O51 W3 -33(2) . . . . ?
O16 W6 O48 W4 -137(2) . . . . ?
O14 W6 O48 W4 -35(2) . . . . ?
O42 W9 O44 W12 -125.1(19) . . . . ?
O42 W9 O41 W8 126(2) . . . . ?
O51 W4 O50 W11 -86.8(11) . . . . ?
O51 W3 O14 W6 -33(2) . . . . ?
O39 W11 O38 W2 -131(2) . . . . ?
O39 W11 O40 W9 169.5(12) . . . . ?
O15 W3 O14 W6 -133(2) . . . . ?
O12 W10 O8 W7 50(3) . . . . ?
O12 W3 O14 W6 128(2) . . . . ?
O17 W3 O14 W6 36(4) . . . . ?
O17 W5 O20 W11 133.5(17) . . . . ?
O3 W4 O50 W11 0.7(8) . . . . ?
O3 W4 O51 W3 53(2) . . . . ?
O3 W9 O44 W12 64.6(18) . . . . ?
O3 W9 O41 W8 -68(2) . . . . ?
O3 W11 O38 W2 60.7(19) . . . . ?
O3 W11 O40 W9 4.8(10) . . . . ?
O3 Ge1 O4 W8 56.2(10) . . . . ?
O3 Ge1 O4 W7 176.3(7) . . . . ?
O3 Ge1 O4 W2 -61.4(11) . . . . ?
O3 Ge1 O1 W10 178.2(7) . . . . ?
O3 Ge1 O1 W3 -60.3(10) . . . . ?
O3 Ge1 O1 W5 61.2(10) . . . . ?
O3 Ge1 O2 W1 176.4(8) . . . . ?
O3 Ge1 O2 W6 54.5(10) . . . . ?
O3 Ge1 O2 W12 -67.1(9) . . . . ?
O13 W1 O10 W10 132.5(19) . . . . ?
O13 W1 O7 W7 -59(3) . . . . ?
O13 W6 O48 W4 30(4) . . . . ?
O8 W7 O7 W1 -24(2) . . . . ?
O8 W7 O5 W8 -1(2) . . . . ?
O21 W2 O58 W7 -88.6(13) . . . . ?
O21 W5 O20 W11 -22.1(17) . . . . ?
O46 W1 O10 W10 51(3) . . . . ?
O46 W1 O7 W7 -134(2) . . . . ?
O46 W12 O43 W8 135.0(17) . . . . ?
O45 W12 O43 W8 -125.8(17) . . . . ?
O7 W1 O10 W10 -24.4(19) . . . . ?
O7 W7 O5 W8 -84.6(10) . . . . ?
O5 W8 O36 W2 70.7(13) . . . . ?
O5 W7 O7 W1 130(2) . . . . ?
O47 W6 O48 W4 125(2) . . . . ?
O47 W12 O43 W8 53(3) . . . . ?
O6 W7 O7 W1 -128(2) . . . . ?
O6 W7 O5 W8 170.2(10) . . . . ?
O58 W7 O7 W1 37(3) . . . . ?
O58 W7 O5 W8 68.2(11) . . . . ?
O58 W2 O21 W5 133(2) . . . . ?
O4 W8 O36 W2 1.5(10) . . . . ?
O4 W7 O7 W1 58(2) . . . . ?
O4 W7 O5 W8 0.0(8) . . . . ?
O4 W2 O21 W5 63(2) . . . . ?
O4 W2 O58 W7 -2.4(10) . . . . ?
O4 Ge1 O3 W4 175.9(8) . . . . ?
O4 Ge1 O3 W9 -61.0(10) . . . . ?
O4 Ge1 O3 W11 54.4(10) . . . . ?
O4 Ge1 O1 W10 54.9(10) . . . . ?
O4 Ge1 O1 W3 176.4(7) . . . . ?
O4 Ge1 O1 W5 -62.1(10) . . . . ?
O4 Ge1 O2 W1 -60.0(10) . . . . ?
O4 Ge1 O2 W6 178.0(7) . . . . ?
O4 Ge1 O2 W12 56.4(9) . . . . ?
O43 W8 O36 W2 6(2) . . . . ?
O19 W5 O20 W11 -128.4(17) . . . . ?
O38 W2 O21 W5 -21(2) . . . . ?
O38 W2 O58 W7 -3(3) . . . . ?
O38 W11 O40 W9 -82.7(12) . . . . ?
O49 W4 O50 W11 170.3(10) . . . . ?
O49 W4 O51 W3 -134(2) . . . . ?
O18 W10 O8 W7 135.8(19) . . . . ?
O18 W5 O20 W11 55(3) . . . . ?
O41 W8 O36 W2 -83.1(13) . . . . ?
O41 W9 O44 W12 -19.5(19) . . . . ?
O36 W2 O21 W5 48(3) . . . . ?
O36 W2 O58 W7 65.8(13) . . . . ?
O37 W8 O36 W2 169.2(13) . . . . ?
O1 W10 O8 W7 64.4(19) . . . . ?
O1 W3 O14 W6 54(2) . . . . ?
O1 W5 O20 W11 62.6(17) . . . . ?
O1 Ge1 O3 W4 54.4(10) . . . . ?
O1 Ge1 O3 W9 177.5(8) . . . . ?
O1 Ge1 O3 W11 -67.0(10) . . . . ?
O1 Ge1 O4 W8 176.3(7) . . . . ?
O1 Ge1 O4 W7 -63.6(10) . . . . ?
O1 Ge1 O4 W2 58.6(10) . . . . ?
O1 Ge1 O2 W1 60.6(10) . . . . ?
O1 Ge1 O2 W6 -61.3(9) . . . . ?
O1 Ge1 O2 W12 177.0(7) . . . . ?
O2 W1 O10 W10 61.6(19) . . . . ?
O2 W1 O7 W7 -62(2) . . . . ?
O2 W6 O48 W4 52(2) . . . . ?
O2 W12 O43 W8 63.7(17) . . . . ?
O2 Ge1 O3 W4 -62.0(9) . . . . ?
O2 Ge1 O3 W9 61.1(10) . . . . ?
O2 Ge1 O3 W11 176.6(7) . . . . ?
O2 Ge1 O4 W8 -64.0(10) . . . . ?
O2 Ge1 O4 W7 56.1(11) . . . . ?
O2 Ge1 O4 W2 178.3(7) . . . . ?
O2 Ge1 O1 W10 -66.2(9) . . . . ?
O2 Ge1 O1 W3 55.4(9) . . . . ?
O2 Ge1 O1 W5 176.8(7) . . . . ?
O52 W4 O50 W11 72.6(10) . . . . ?
O52 W4 O51 W3 30(3) . . . . ?
O52 W9 O44 W12 134.8(18) . . . . ?
O52 W9 O41 W8 -69(3) . . . . ?
O40 W9 O44 W12 52(3) . . . . ?
O40 W9 O41 W8 -138(2) . . . . ?
O40 W11 O38 W2 131.9(19) . . . . ?

loop_
_twin_individual_id
_twin_individual_mass_fraction_refined
1 0.628(17)
2 0.372(17)
